data_7240355
loop_
_publ_author_name
'Fritzsche, Ana-Maria'
'Scholz, Sebastian'
'Krasowska, Ma\/lgorzata'
'Bhattacharyya, Kalishankar'
'Toma, Ana Maria'
'Silvestru, Cristian'
'Korb, Marcus'
'R\"uffer, Tobias'
'Lang, Heinrich'
'Auer, Alexander A.'
'Mehring, Michael'

_publ_section_title
;
 Evaluation of bismuth-based dispersion energy donors - synthesis,
 structure and theoretical study of 2-biphenylbismuth(iii) derivatives.
;
_journal_issue 18
_journal_name_full 'Physical chemistry chemical physics : PCCP'
_journal_page_first 10189
_journal_page_last 10211
_journal_paper_doi 10.1039/c9cp06924k
_journal_volume 22
_journal_year 2020
_chemical_formula_sum 'C36 H27 Sb'
_chemical_formula_weight 581.32
_space_group_crystal_system monoclinic
_space_group_IT_number 14
_space_group_name_Hall '-P 2yn'
_space_group_name_H-M_alt 'P 1 21/n 1'
_atom_sites_solution_hydrogens geom
_audit_creation_method SHELXL-2013
_audit_update_record
;
2020-04-03 deposited with the CCDC.	2020-04-20 downloaded from the CCDC.
;
_cell_angle_alpha 90
_cell_angle_beta 109.442(2)
_cell_angle_gamma 90
_cell_formula_units_Z 4
_cell_length_a 10.0086(7)
_cell_length_b 20.2781(14)
_cell_length_c 13.7772(10)
_cell_measurement_reflns_used 9791
_cell_measurement_temperature 100
_cell_measurement_theta_max 25.6084
_cell_measurement_theta_min 2.9488
_cell_volume 2636.7(3)
_computing_cell_refinement 'SAINT V8.38A (Bruker AXS Inc., 2017)'
_computing_data_collection 'APEX3 v2017.3-0'
_computing_data_reduction 'SAINT V8.38A (Bruker AXS Inc., 2017)'
_computing_structure_refinement 'SHELXL-2013 (Sheldrick, 2013)'
_computing_structure_solution 'SHELXS-2013 (Sheldrick, 2013)'
_diffrn_ambient_temperature 100
_diffrn_measured_fraction_theta_full 0.997
_diffrn_measured_fraction_theta_max 0.996
_diffrn_measurement_device_type 'bruker venture d8'
_diffrn_measurement_method '\w scans'
_diffrn_radiation_type MoK\a
_diffrn_radiation_wavelength 0.71073
_diffrn_reflns_av_R_equivalents 0.0301
_diffrn_reflns_av_unetI/netI 0.0219
_diffrn_reflns_Laue_measured_fraction_full 0.997
_diffrn_reflns_Laue_measured_fraction_max 0.996
_diffrn_reflns_limit_h_max 12
_diffrn_reflns_limit_h_min -12
_diffrn_reflns_limit_k_max 24
_diffrn_reflns_limit_k_min -24
_diffrn_reflns_limit_l_max 16
_diffrn_reflns_limit_l_min -16
_diffrn_reflns_number 27264
_diffrn_reflns_point_group_measured_fraction_full 0.997
_diffrn_reflns_point_group_measured_fraction_max 0.996
_diffrn_reflns_theta_full 25.000
_diffrn_reflns_theta_max 25.615
_diffrn_reflns_theta_min 3.222
_exptl_absorpt_coefficient_mu 1.070
_exptl_absorpt_correction_T_max 0.74
_exptl_absorpt_correction_T_min 0.66
_exptl_absorpt_correction_type multi-scan
_exptl_absorpt_process_details
;
SADABS-2016/2 - Bruker AXS area detector scaling and absorption correction
;
_exptl_crystal_colour colourless
_exptl_crystal_density_diffrn 1.464
_exptl_crystal_description block
_exptl_crystal_F_000 1176
_exptl_crystal_size_max 0.350
_exptl_crystal_size_mid 0.300
_exptl_crystal_size_min 0.300
_refine_diff_density_max 0.485
_refine_diff_density_min -0.431
_refine_diff_density_rms 0.062
_refine_ls_extinction_coef 0.0051(3)
_refine_ls_extinction_expression Fc^*^=kFc[1+0.001xFc^2^\l^3^/sin(2\q)]^-1/4^
_refine_ls_extinction_method SHELXL
_refine_ls_goodness_of_fit_ref 1.045
_refine_ls_hydrogen_treatment constr
_refine_ls_matrix_type full
_refine_ls_number_parameters 335
_refine_ls_number_reflns 4957
_refine_ls_number_restraints 0
_refine_ls_restrained_S_all 1.045
_refine_ls_R_factor_all 0.0205
_refine_ls_R_factor_gt 0.0187
_refine_ls_shift/su_max 0.006
_refine_ls_shift/su_mean 0.000
_refine_ls_structure_factor_coef Fsqd
_refine_ls_weighting_details 'w=1/[\s^2^(Fo^2^)+(0.0196P)^2^+2.0195P] where P=(Fo^2^+2Fc^2^)/3'
_refine_ls_weighting_scheme calc
_refine_ls_wR_factor_gt 0.0469
_refine_ls_wR_factor_ref 0.0481
_reflns_Friedel_coverage 0.000
_reflns_number_gt 4650
_reflns_number_total 4957
_reflns_threshold_expression 'I > 2\s(I)'
_cod_data_source_file c9cp06924k2.cif
_cod_data_source_block shelx_CCDC4
_cod_depositor_comments
;
The following automatic conversions were performed:

data item '_exptl_absorpt_correction_type' value 'Multi-Scan' was
changed to 'multi-scan' in accordance with the
/home/data/users/saulius/crontab/automatic-downloads/rss-feeds/RSC/lib/dictionaries/cif_core.dic
dictionary named 'cif_core.dic' version 2.4.2 last updated on
2011-04-26.

Automatic conversion script
Id: cif_fix_values 7556 2019-12-06 15:28:31Z antanas 

 Adding full bibliography for 7240350--7240358.cif.
;
_cod_original_sg_symbol_H-M 'P 21/n'
_cod_database_code 7240355
_shelx_space_group_comment
;
The symmetry employed for this shelxl refinement is uniquely defined
by the following loop, which should always be used as a source of
symmetry information in preference to the above space-group names.
They are only intended as comments.
;
_shelx_estimated_absorpt_t_min 0.706
_shelx_estimated_absorpt_t_max 0.740
_shelxl_version_number 2013-4

loop_
_space_group_symop_operation_xyz
'x, y, z'
'-x+1/2, y+1/2, -z+1/2'
'-x, -y, -z'
'x-1/2, -y-1/2, z-1/2'

loop_
_atom_site_label
_atom_site_type_symbol
_atom_site_fract_x
_atom_site_fract_y
_atom_site_fract_z
_atom_site_U_iso_or_equiv
_atom_site_adp_type
_atom_site_occupancy
_atom_site_site_symmetry_order
_atom_site_calc_flag
_atom_site_refinement_flags_posn
_atom_site_refinement_flags_adp
_atom_site_refinement_flags_occupancy
_atom_site_disorder_assembly
_atom_site_disorder_group
C1 C 0.59815(17) 0.63800(8) 0.37379(12) 0.0136(3) Uani 1 1 d . . . . .
C2 C 0.51905(18) 0.69591(8) 0.34765(13) 0.0161(3) Uani 1 1 d . . . . .
H00V H 0.4925 0.7119 0.2790 0.019 Uiso 1 1 calc R U . . .
C3 C 0.47841(18) 0.73058(8) 0.42005(14) 0.0180(3) Uani 1 1 d . . . . .
H00P H 0.4231 0.7695 0.4005 0.022 Uiso 1 1 calc R U . . .
C4 C 0.51840(19) 0.70851(9) 0.52071(14) 0.0205(4) Uani 1 1 d . . . . .
H009 H 0.4906 0.7321 0.5705 0.025 Uiso 1 1 calc R U . . .
C5 C 0.5994(2) 0.65176(9) 0.54838(13) 0.0207(4) Uani 1 1 d . . . . .
H00H H 0.6278 0.6369 0.6177 0.025 Uiso 1 1 calc R U . . .
C6 C 0.63999(17) 0.61612(8) 0.47623(13) 0.0152(3) Uani 1 1 d . . . . .
C7 C 0.72948(18) 0.55609(8) 0.51180(12) 0.0159(3) Uani 1 1 d . . . . .
C8 C 0.86902(19) 0.56268(9) 0.57697(13) 0.0191(4) Uani 1 1 d . . . . .
H00U H 0.9070 0.6054 0.5969 0.023 Uiso 1 1 calc R U . . .
C9 C 0.9532(2) 0.50775(9) 0.61322(14) 0.0224(4) Uani 1 1 d . . . . .
H00W H 1.0485 0.5130 0.6571 0.027 Uiso 1 1 calc R U . . .
C10 C 0.8984(2) 0.44518(9) 0.58534(14) 0.0228(4) Uani 1 1 d . . . . .
H00M H 0.9559 0.4074 0.6100 0.027 Uiso 1 1 calc R U . . .
C11 C 0.7596(2) 0.43789(9) 0.52138(15) 0.0249(4) Uani 1 1 d . . . . .
H00A H 0.7216 0.3950 0.5029 0.030 Uiso 1 1 calc R U . . .
C12 C 0.6754(2) 0.49291(9) 0.48400(14) 0.0210(4) Uani 1 1 d . . . . .
H00N H 0.5806 0.4874 0.4393 0.025 Uiso 1 1 calc R U . . .
C13 C 0.50704(17) 0.51345(8) 0.21961(12) 0.0137(3) Uani 1 1 d . . . . .
C14 C 0.38124(18) 0.52103(8) 0.24154(13) 0.0163(3) Uani 1 1 d . . . . .
H00L H 0.3646 0.5609 0.2719 0.020 Uiso 1 1 calc R U . . .
C15 C 0.28019(19) 0.47128(9) 0.21967(13) 0.0191(4) Uani 1 1 d . . . . .
H00K H 0.1948 0.4772 0.2345 0.023 Uiso 1 1 calc R U . . .
C16 C 0.30465(19) 0.41293(8) 0.17604(14) 0.0201(4) Uani 1 1 d . . . . .
H00R H 0.2361 0.3786 0.1613 0.024 Uiso 1 1 calc R U . . .
C17 C 0.42864(19) 0.40439(8) 0.15382(14) 0.0183(4) Uani 1 1 d . . . . .
H00D H 0.4444 0.3643 0.1236 0.022 Uiso 1 1 calc R U . . .
C18 C 0.53075(18) 0.45420(8) 0.17541(12) 0.0144(3) Uani 1 1 d . . . . .
C19 C 0.66323(18) 0.44209(8) 0.15146(12) 0.0151(3) Uani 1 1 d . . . . .
C20 C 0.75472(19) 0.39112(9) 0.20065(14) 0.0204(4) Uani 1 1 d . . . . .
H002 H 0.7343 0.3655 0.2517 0.024 Uiso 1 1 calc R U . . .
C21 C 0.8751(2) 0.37759(9) 0.17553(15) 0.0250(4) Uani 1 1 d . . . . .
H00B H 0.9365 0.3428 0.2093 0.030 Uiso 1 1 calc R U . . .
C22 C 0.9060(2) 0.41479(9) 0.10130(15) 0.0248(4) Uani 1 1 d . . . . .
H00I H 0.9878 0.4051 0.0835 0.030 Uiso 1 1 calc R U . . .
C23 C 0.8178(2) 0.46591(9) 0.05334(14) 0.0224(4) Uani 1 1 d . . . . .
H00S H 0.8398 0.4918 0.0032 0.027 Uiso 1 1 calc R U . . .
C24 C 0.69662(19) 0.47985(9) 0.07800(13) 0.0182(3) Uani 1 1 d . . . . .
H00E H 0.6365 0.5152 0.0447 0.022 Uiso 1 1 calc R U . . .
C25 C 0.58654(18) 0.65481(8) 0.14282(12) 0.0140(3) Uani 1 1 d . . . . .
C26 C 0.44060(18) 0.66274(9) 0.09533(13) 0.0171(3) Uani 1 1 d . . . . .
H00O H 0.3777 0.6314 0.1079 0.021 Uiso 1 1 calc R U . . .
C27 C 0.38572(19) 0.71543(9) 0.03020(13) 0.0200(4) Uani 1 1 d . . . . .
H00T H 0.2862 0.7201 -0.0015 0.024 Uiso 1 1 calc R U . . .
C28 C 0.4769(2) 0.76138(9) 0.01156(14) 0.0220(4) Uani 1 1 d . . . . .
H00Q H 0.4399 0.7984 -0.0311 0.026 Uiso 1 1 calc R U . . .
C29 C 0.62256(19) 0.75317(9) 0.05543(14) 0.0207(4) Uani 1 1 d . . . . .
H00F H 0.6847 0.7842 0.0412 0.025 Uiso 1 1 calc R U . . .
C30 C 0.67847(18) 0.69979(8) 0.12022(12) 0.0152(3) Uani 1 1 d . . . . .
C31 C 0.83549(18) 0.69040(8) 0.16176(13) 0.0148(3) Uani 1 1 d . . . . .
C32 C 0.92182(19) 0.72897(8) 0.24134(13) 0.0184(4) Uani 1 1 d . . . . .
H00X H 0.8808 0.7618 0.2717 0.022 Uiso 1 1 calc R U . . .
C33 C 1.06764(19) 0.71989(9) 0.27686(14) 0.0207(4) Uani 1 1 d . . . . .
H011 H 1.1256 0.7465 0.3314 0.025 Uiso 1 1 calc R U . . .
C34 C 1.12903(19) 0.67235(9) 0.23323(14) 0.0194(4) Uani 1 1 d . . . . .
H010 H 1.2289 0.6667 0.2571 0.023 Uiso 1 1 calc R U . . .
C35 C 1.0442(2) 0.63321(9) 0.15484(14) 0.0212(4) Uani 1 1 d . . . . .
H00Y H 1.0857 0.6000 0.1253 0.025 Uiso 1 1 calc R U . . .
C36 C 0.89825(19) 0.64226(8) 0.11902(14) 0.0186(4) Uani 1 1 d . . . . .
H00Z H 0.8406 0.6153 0.0648 0.022 Uiso 1 1 calc R U . . .
Sb1 Sb 0.67608(2) 0.58520(2) 0.26648(2) 0.01139(6) Uani 1 1 d . . . . .

loop_
_atom_site_aniso_label
_atom_site_aniso_U_11
_atom_site_aniso_U_22
_atom_site_aniso_U_33
_atom_site_aniso_U_23
_atom_site_aniso_U_13
_atom_site_aniso_U_12
C1 0.0120(8) 0.0128(8) 0.0161(8) -0.0023(6) 0.0048(6) -0.0018(6)
C2 0.0142(8) 0.0145(8) 0.0179(8) 0.0000(6) 0.0031(7) -0.0002(6)
C3 0.0138(8) 0.0128(8) 0.0256(9) -0.0027(7) 0.0041(7) 0.0019(6)
C4 0.0201(9) 0.0205(9) 0.0220(9) -0.0073(7) 0.0083(7) 0.0007(7)
C5 0.0243(9) 0.0221(9) 0.0158(8) -0.0009(7) 0.0066(7) 0.0032(7)
C6 0.0141(8) 0.0143(8) 0.0171(8) -0.0009(6) 0.0050(7) -0.0008(6)
C7 0.0200(9) 0.0168(8) 0.0128(8) 0.0021(6) 0.0082(7) 0.0038(7)
C8 0.0191(9) 0.0186(9) 0.0206(9) 0.0017(7) 0.0078(7) 0.0012(7)
C9 0.0180(9) 0.0265(10) 0.0229(9) 0.0047(7) 0.0071(7) 0.0051(7)
C10 0.0259(10) 0.0209(9) 0.0247(9) 0.0073(7) 0.0123(8) 0.0086(7)
C11 0.0314(11) 0.0150(9) 0.0280(10) 0.0012(7) 0.0095(8) 0.0023(8)
C12 0.0226(9) 0.0183(9) 0.0197(9) 0.0004(7) 0.0040(7) 0.0016(7)
C13 0.0146(8) 0.0134(8) 0.0129(8) 0.0010(6) 0.0041(6) -0.0010(6)
C14 0.0167(8) 0.0167(8) 0.0163(8) 0.0011(6) 0.0065(7) 0.0019(7)
C15 0.0143(8) 0.0231(9) 0.0210(9) 0.0046(7) 0.0075(7) -0.0007(7)
C16 0.0165(9) 0.0169(9) 0.0243(9) 0.0036(7) 0.0034(7) -0.0057(6)
C17 0.0209(9) 0.0122(8) 0.0197(9) -0.0001(6) 0.0040(7) -0.0003(7)
C18 0.0149(8) 0.0142(8) 0.0131(8) 0.0027(6) 0.0036(6) 0.0011(6)
C19 0.0148(8) 0.0128(8) 0.0161(8) -0.0056(6) 0.0030(7) -0.0009(6)
C20 0.0230(9) 0.0156(8) 0.0214(9) -0.0024(7) 0.0059(7) 0.0020(7)
C21 0.0208(9) 0.0222(9) 0.0279(10) -0.0077(8) 0.0027(8) 0.0069(7)
C22 0.0169(9) 0.0302(11) 0.0279(10) -0.0132(8) 0.0082(8) 0.0001(7)
C23 0.0220(9) 0.0276(10) 0.0202(9) -0.0067(7) 0.0103(8) -0.0047(8)
C24 0.0183(9) 0.0176(8) 0.0185(8) -0.0023(7) 0.0059(7) 0.0004(7)
C25 0.0163(8) 0.0138(8) 0.0113(7) -0.0005(6) 0.0040(6) 0.0008(6)
C26 0.0148(8) 0.0203(9) 0.0154(8) -0.0018(7) 0.0040(7) -0.0007(7)
C27 0.0165(9) 0.0256(9) 0.0154(8) -0.0023(7) 0.0020(7) 0.0038(7)
C28 0.0257(10) 0.0199(9) 0.0188(9) 0.0051(7) 0.0050(7) 0.0068(7)
C29 0.0226(9) 0.0181(9) 0.0227(9) 0.0051(7) 0.0092(7) -0.0001(7)
C30 0.0175(8) 0.0151(8) 0.0134(8) -0.0015(6) 0.0054(7) 0.0008(7)
C31 0.0163(8) 0.0128(8) 0.0170(8) 0.0045(6) 0.0079(7) -0.0020(6)
C32 0.0203(9) 0.0170(8) 0.0180(8) -0.0020(7) 0.0066(7) 0.0015(7)
C33 0.0195(9) 0.0204(9) 0.0194(9) -0.0026(7) 0.0026(7) -0.0020(7)
C34 0.0151(8) 0.0205(9) 0.0225(9) 0.0038(7) 0.0063(7) 0.0007(7)
C35 0.0219(9) 0.0199(9) 0.0248(9) -0.0016(7) 0.0116(8) 0.0025(7)
C36 0.0202(9) 0.0156(8) 0.0211(9) -0.0037(7) 0.0083(7) -0.0029(7)
Sb1 0.01054(7) 0.01075(7) 0.01320(7) 0.00023(4) 0.00437(5) 0.00050(4)

loop_
_atom_type_symbol
_atom_type_description
_atom_type_scat_dispersion_real
_atom_type_scat_dispersion_imag
_atom_type_scat_source
C C 0.0033 0.0016 'International Tables Vol C Tables 4.2.6.8 and 6.1.1.4'
H H 0.0000 0.0000 'International Tables Vol C Tables 4.2.6.8 and 6.1.1.4'
Sb Sb -0.5866 1.5461 'International Tables Vol C Tables 4.2.6.8 and 6.1.1.4'

loop_
_geom_angle_atom_site_label_1
_geom_angle_atom_site_label_2
_geom_angle_atom_site_label_3
_geom_angle
_geom_angle_site_symmetry_1
_geom_angle_site_symmetry_3
_geom_angle_publ_flag
C2 C1 C6 118.64(15) . . ?
C2 C1 Sb1 122.77(12) . . ?
C6 C1 Sb1 118.33(12) . . ?
C3 C2 C1 121.20(16) . . ?
C3 C2 H00V 119.4 . . ?
C1 C2 H00V 119.4 . . ?
C4 C3 C2 120.03(16) . . ?
C4 C3 H00P 120.0 . . ?
C2 C3 H00P 120.0 . . ?
C3 C4 C5 119.46(16) . . ?
C3 C4 H009 120.3 . . ?
C5 C4 H009 120.3 . . ?
C4 C5 C6 121.11(16) . . ?
C4 C5 H00H 119.4 . . ?
C6 C5 H00H 119.4 . . ?
C5 C6 C1 119.53(15) . . ?
C5 C6 C7 118.26(15) . . ?
C1 C6 C7 122.20(14) . . ?
C8 C7 C12 118.66(16) . . ?
C8 C7 C6 119.76(16) . . ?
C12 C7 C6 121.55(16) . . ?
C9 C8 C7 120.96(17) . . ?
C9 C8 H00U 119.5 . . ?
C7 C8 H00U 119.5 . . ?
C10 C9 C8 119.93(18) . . ?
C10 C9 H00W 120.0 . . ?
C8 C9 H00W 120.0 . . ?
C11 C10 C9 119.73(17) . . ?
C11 C10 H00M 120.1 . . ?
C9 C10 H00M 120.1 . . ?
C10 C11 C12 120.46(18) . . ?
C10 C11 H00A 119.8 . . ?
C12 C11 H00A 119.8 . . ?
C11 C12 C7 120.25(18) . . ?
C11 C12 H00N 119.9 . . ?
C7 C12 H00N 119.9 . . ?
C14 C13 C18 118.88(15) . . ?
C14 C13 Sb1 122.24(12) . . ?
C18 C13 Sb1 118.54(12) . . ?
C15 C14 C13 121.11(16) . . ?
C15 C14 H00L 119.4 . . ?
C13 C14 H00L 119.4 . . ?
C16 C15 C14 119.57(16) . . ?
C16 C15 H00K 120.2 . . ?
C14 C15 H00K 120.2 . . ?
C17 C16 C15 120.24(16) . . ?
C17 C16 H00R 119.9 . . ?
C15 C16 H00R 119.9 . . ?
C16 C17 C18 120.58(16) . . ?
C16 C17 H00D 119.7 . . ?
C18 C17 H00D 119.7 . . ?
C17 C18 C13 119.63(15) . . ?
C17 C18 C19 118.41(15) . . ?
C13 C18 C19 121.96(15) . . ?
C24 C19 C20 118.76(16) . . ?
C24 C19 C18 121.05(15) . . ?
C20 C19 C18 120.17(15) . . ?
C21 C20 C19 120.57(17) . . ?
C21 C20 H002 119.7 . . ?
C19 C20 H002 119.7 . . ?
C22 C21 C20 120.15(17) . . ?
C22 C21 H00B 119.9 . . ?
C20 C21 H00B 119.9 . . ?
C23 C22 C21 119.84(17) . . ?
C23 C22 H00I 120.1 . . ?
C21 C22 H00I 120.1 . . ?
C22 C23 C24 120.42(17) . . ?
C22 C23 H00S 119.8 . . ?
C24 C23 H00S 119.8 . . ?
C23 C24 C19 120.24(17) . . ?
C23 C24 H00E 119.9 . . ?
C19 C24 H00E 119.9 . . ?
C26 C25 C30 118.84(15) . . ?
C26 C25 Sb1 122.57(12) . . ?
C30 C25 Sb1 117.96(12) . . ?
C27 C26 C25 121.28(16) . . ?
C27 C26 H00O 119.4 . . ?
C25 C26 H00O 119.4 . . ?
C26 C27 C28 119.64(17) . . ?
C26 C27 H00T 120.2 . . ?
C28 C27 H00T 120.2 . . ?
C27 C28 C29 119.92(16) . . ?
C27 C28 H00Q 120.0 . . ?
C29 C28 H00Q 120.0 . . ?
C28 C29 C30 120.67(16) . . ?
C28 C29 H00F 119.7 . . ?
C30 C29 H00F 119.7 . . ?
C29 C30 C25 119.56(16) . . ?
C29 C30 C31 119.34(15) . . ?
C25 C30 C31 121.07(15) . . ?
C32 C31 C36 118.60(16) . . ?
C32 C31 C30 121.93(15) . . ?
C36 C31 C30 119.47(15) . . ?
C33 C32 C31 120.54(16) . . ?
C33 C32 H00X 119.7 . . ?
C31 C32 H00X 119.7 . . ?
C34 C33 C32 120.40(17) . . ?
C34 C33 H011 119.8 . . ?
C32 C33 H011 119.8 . . ?
C35 C34 C33 119.60(17) . . ?
C35 C34 H010 120.2 . . ?
C33 C34 H010 120.2 . . ?
C34 C35 C36 120.11(16) . . ?
C34 C35 H00Y 119.9 . . ?
C36 C35 H00Y 119.9 . . ?
C35 C36 C31 120.74(16) . . ?
C35 C36 H00Z 119.6 . . ?
C31 C36 H00Z 119.6 . . ?
C13 Sb1 C25 97.25(6) . . ?
C13 Sb1 C1 96.46(6) . . ?
C25 Sb1 C1 93.78(6) . . ?

loop_
_geom_bond_atom_site_label_1
_geom_bond_atom_site_label_2
_geom_bond_distance
_geom_bond_site_symmetry_2
_geom_bond_publ_flag
C1 C2 1.395(2) . ?
C1 C6 1.404(2) . ?
C1 Sb1 2.1698(16) . ?
C2 C3 1.387(2) . ?
C2 H00V 0.9500 . ?
C3 C4 1.384(3) . ?
C3 H00P 0.9500 . ?
C4 C5 1.386(3) . ?
C4 H009 0.9500 . ?
C5 C6 1.394(2) . ?
C5 H00H 0.9500 . ?
C6 C7 1.494(2) . ?
C7 C8 1.393(3) . ?
C7 C12 1.394(2) . ?
C8 C9 1.386(3) . ?
C8 H00U 0.9500 . ?
C9 C10 1.385(3) . ?
C9 H00W 0.9500 . ?
C10 C11 1.383(3) . ?
C10 H00M 0.9500 . ?
C11 C12 1.390(3) . ?
C11 H00A 0.9500 . ?
C12 H00N 0.9500 . ?
C13 C14 1.398(2) . ?
C13 C18 1.403(2) . ?
C13 Sb1 2.1608(16) . ?
C14 C15 1.389(2) . ?
C14 H00L 0.9500 . ?
C15 C16 1.385(3) . ?
C15 H00K 0.9500 . ?
C16 C17 1.384(3) . ?
C16 H00R 0.9500 . ?
C17 C18 1.397(2) . ?
C17 H00D 0.9500 . ?
C18 C19 1.489(2) . ?
C19 C24 1.396(2) . ?
C19 C20 1.397(2) . ?
C20 C21 1.387(3) . ?
C20 H002 0.9500 . ?
C21 C22 1.386(3) . ?
C21 H00B 0.9500 . ?
C22 C23 1.379(3) . ?
C22 H00I 0.9500 . ?
C23 C24 1.393(2) . ?
C23 H00S 0.9500 . ?
C24 H00E 0.9500 . ?
C25 C26 1.397(2) . ?
C25 C30 1.402(2) . ?
C25 Sb1 2.1637(16) . ?
C26 C27 1.386(2) . ?
C26 H00O 0.9500 . ?
C27 C28 1.387(3) . ?
C27 H00T 0.9500 . ?
C28 C29 1.390(3) . ?
C28 H00Q 0.9500 . ?
C29 C30 1.396(2) . ?
C29 H00F 0.9500 . ?
C30 C31 1.495(2) . ?
C31 C32 1.389(2) . ?
C31 C36 1.393(2) . ?
C32 C33 1.388(3) . ?
C32 H00X 0.9500 . ?
C33 C34 1.383(3) . ?
C33 H011 0.9500 . ?
C34 C35 1.381(3) . ?
C34 H010 0.9500 . ?
C35 C36 1.390(3) . ?
C35 H00Y 0.9500 . ?
C36 H00Z 0.9500 . ?
